data_4507057
loop_
_publ_author_name
'Stilinovi\'c, Vladimir'
'Kaitner, Branko'

_publ_section_title
;
 Salts and Co-Crystals of Gentisic Acid with Pyridine Derivatives: The
 Effect of Proton Transfer on the Crystal Packing (and Vice Versa)
;
_journal_issue 11
_journal_name_full 'Crystal Growth &amp; Design'
_journal_page_first 5763
_journal_paper_doi 10.1021/cg301267h
_journal_volume 12
_journal_year 2012
_chemical_formula_moiety 'C10 H9 N2, C7 H5 O4, C7 H6 O4'
_chemical_formula_sum 'C24 H20 N2 O8'
_chemical_formula_weight 464.42
_chemical_name_systematic
;
4-(pyrid-4-ly)-pyridinium 2,5-dihydroxybenzoate - dihydroxybenzoic acid
;
_space_group_IT_number 2
_symmetry_cell_setting triclinic
_symmetry_space_group_name_Hall '-P 1'
_symmetry_space_group_name_H-M 'P -1'
_atom_sites_solution_hydrogens geom
_atom_sites_solution_primary direct
_atom_sites_solution_secondary difmap
_audit_creation_date 2012-07-10T17:54:56-00:00
_audit_creation_method 'WinGX routine CIF_UPDATE'
_cell_angle_alpha 77.634(3)
_cell_angle_beta 87.415(5)
_cell_angle_gamma 86.325(4)
_cell_formula_units_Z 2
_cell_length_a 7.3554(4)
_cell_length_b 9.4165(4)
_cell_length_c 15.6213(7)
_cell_measurement_reflns_used 214
_cell_measurement_temperature 295(2)
_cell_measurement_theta_max 52.0
_cell_measurement_theta_min 4.6
_cell_volume 1054.14(9)
_computing_structure_refinement 'SHELXL-97 (Sheldrick, 1997)'
_computing_structure_solution 'SHELXS-97 (Sheldrick, 1990)'
_diffrn_ambient_temperature 295(2)
_diffrn_measured_fraction_theta_full 0.983
_diffrn_measured_fraction_theta_max 0.983
_diffrn_measurement_device_type
;
Oxford Diffraction Xcalibur CCD
diffractometer
;
_diffrn_measurement_method '\w scan'
_diffrn_radiation_monochromator graphite
_diffrn_radiation_source 'fine-focus sealed tube'
_diffrn_radiation_type MoK\a
_diffrn_radiation_wavelength 0.71073
_diffrn_reflns_av_R_equivalents 0.0174
_diffrn_reflns_av_unetI/netI 0.0351
_diffrn_reflns_limit_h_max 9
_diffrn_reflns_limit_h_min -9
_diffrn_reflns_limit_k_max 12
_diffrn_reflns_limit_k_min -12
_diffrn_reflns_limit_l_max 19
_diffrn_reflns_limit_l_min -17
_diffrn_reflns_number 7724
_diffrn_reflns_theta_full 27
_diffrn_reflns_theta_max 27
_diffrn_reflns_theta_min 3.9
_diffrn_standards_number 27
_exptl_absorpt_coefficient_mu 0.111
_exptl_absorpt_correction_type none
_exptl_crystal_colour orange
_exptl_crystal_density_diffrn 1.463
_exptl_crystal_density_method 'not measured'
_exptl_crystal_description block
_exptl_crystal_F_000 484
_exptl_crystal_size_max 0.52
_exptl_crystal_size_mid 0.39
_exptl_crystal_size_min 0.32
_refine_diff_density_max 0.248
_refine_diff_density_min -0.181
_refine_diff_density_rms 0.044
_refine_ls_extinction_method none
_refine_ls_goodness_of_fit_ref 0.949
_refine_ls_hydrogen_treatment mixed
_refine_ls_matrix_type full
_refine_ls_number_parameters 331
_refine_ls_number_reflns 4519
_refine_ls_number_restraints 0
_refine_ls_restrained_S_all 0.949
_refine_ls_R_factor_all 0.0623
_refine_ls_R_factor_gt 0.0404
_refine_ls_shift/su_max 0
_refine_ls_shift/su_mean 0
_refine_ls_structure_factor_coef Fsqd
_refine_ls_weighting_details 'calc w=1/[\s^2^(Fo^2^)+(0.0735P)^2^+0.0000P] where P=(Fo^2^+2Fc^2^)/3'
_refine_ls_weighting_scheme calc
_refine_ls_wR_factor_gt 0.1102
_refine_ls_wR_factor_ref 0.1155
_reflns_number_gt 3013
_reflns_number_total 4519
_reflns_threshold_expression >2sigma(I)
_cod_data_source_file cg301267h_si_002.cif
_cod_data_source_block 19H_gent_gentH
_cod_database_code 4507057

loop_
_symmetry_equiv_pos_as_xyz
'x, y, z'
'-x, -y, -z'

loop_
_atom_site_label
_atom_site_type_symbol
_atom_site_fract_x
_atom_site_fract_y
_atom_site_fract_z
_atom_site_U_iso_or_equiv
_atom_site_adp_type
_atom_site_occupancy
_atom_site_symmetry_multiplicity
_atom_site_calc_flag
_atom_site_refinement_flags
H1N H 1.165(2) 0.240(2) 0.0081(13) 0.073(6) Uiso 1 1 d .
H3O H 0.349(3) -0.048(3) 0.4035(18) 0.118(8) Uiso 1 1 d .
H4O H 1.154(3) 0.671(2) 0.2115(15) 0.084(7) Uiso 1 1 d .
H5O H 0.359(3) 0.637(2) 0.3493(15) 0.076(7) Uiso 1 1 d .
H1O H 0.372(3) 0.364(3) 0.2838(18) 0.111(8) Uiso 1 1 d .
H2O H 0.679(3) -0.071(2) 0.0612(15) 0.088(7) Uiso 1 1 d .
C18 C 0.83694(18) 0.67265(14) 0.24113(9) 0.0300(3) Uani 1 1 d .
C23 C 0.65592(17) 0.66329(14) 0.27090(9) 0.0315(3) Uani 1 1 d .
H23 H 0.5639 0.677 0.2305 0.038 Uiso 1 1 calc R
O8 O 0.43579(15) 0.61870(13) 0.39155(7) 0.0485(3) Uani 1 1 d .
O5 O 0.75639(14) 0.72948(12) 0.09153(7) 0.0470(3) Uani 1 1 d .
C21 C 0.7478(2) 0.61581(15) 0.41941(9) 0.0373(3) Uani 1 1 d .
H21 H 0.718 0.5972 0.4791 0.045 Uiso 1 1 calc R
C24 C 0.8847(2) 0.70005(15) 0.14483(9) 0.0361(3) Uani 1 1 d .
C20 C 0.92756(19) 0.62500(16) 0.39141(9) 0.0386(4) Uani 1 1 d .
H20 H 1.0185 0.6127 0.4322 0.046 Uiso 1 1 calc R
O6 O 1.04919(15) 0.69220(14) 0.12164(7) 0.0602(4) Uani 1 1 d .
C22 C 0.61095(18) 0.63402(14) 0.35941(9) 0.0331(3) Uani 1 1 d .
O7 O 1.15369(13) 0.66039(14) 0.27632(8) 0.0543(3) Uani 1 1 d .
C19 C 0.97381(18) 0.65264(15) 0.30228(9) 0.0343(3) Uani 1 1 d .
C3 C 0.87910(18) 0.14356(15) 0.32885(9) 0.0330(3) Uani 1 1 d .
C8 C 0.96267(17) 0.17191(15) 0.23853(9) 0.0316(3) Uani 1 1 d .
N2 N 1.11299(16) 0.22356(15) 0.07132(8) 0.0398(3) Uani 1 1 d .
N1 N 0.72380(18) 0.08817(15) 0.49793(8) 0.0464(3) Uani 1 1 d .
C7 C 0.9993(2) 0.31158(17) 0.19395(10) 0.0422(4) Uani 1 1 d .
H7 H 0.9724 0.3901 0.2206 0.051 Uiso 1 1 calc R
C9 C 1.0080(2) 0.05980(17) 0.19573(10) 0.0411(4) Uani 1 1 d .
H9 H 0.988 -0.0356 0.2239 0.049 Uiso 1 1 calc R
C4 C 0.8052(2) 0.25403(17) 0.36670(10) 0.0461(4) Uani 1 1 d .
H4 H 0.806 0.3501 0.3357 0.055 Uiso 1 1 calc R
C10 C 1.0823(2) 0.08794(18) 0.11184(10) 0.0438(4) Uani 1 1 d .
H10 H 1.1111 0.0117 0.0835 0.053 Uiso 1 1 calc R
C6 C 1.0749(2) 0.33403(18) 0.11069(10) 0.0451(4) Uani 1 1 d .
H6 H 1.0999 0.4279 0.0814 0.054 Uiso 1 1 calc R
C5 C 0.7299(2) 0.22246(18) 0.45065(11) 0.0493(4) Uani 1 1 d .
H5 H 0.6813 0.299 0.4751 0.059 Uiso 1 1 calc R
C1 C 0.7923(3) -0.01800(19) 0.46138(12) 0.0671(6) Uani 1 1 d .
H1 H 0.7876 -0.1132 0.4934 0.081 Uiso 1 1 calc R
C2 C 0.8706(3) 0.00464(19) 0.37818(11) 0.0638(5) Uani 1 1 d .
H2 H 0.9176 -0.0741 0.3554 0.077 Uiso 1 1 calc R
C11 C 0.47110(18) 0.16989(16) 0.22062(9) 0.0345(3) Uani 1 1 d .
O2 O 0.32963(16) 0.20652(13) 0.35411(7) 0.0539(3) Uani 1 1 d .
C16 C 0.53799(18) 0.07151(17) 0.17071(9) 0.0383(3) Uani 1 1 d .
H16 H 0.532 -0.0279 0.1934 0.046 Uiso 1 1 calc R
O1 O 0.39436(17) -0.02046(13) 0.33815(8) 0.0549(3) Uani 1 1 d .
O4 O 0.68571(16) 0.02773(15) 0.03674(8) 0.0586(3) Uani 1 1 d .
C17 C 0.39266(19) 0.12011(18) 0.31010(10) 0.0398(4) Uani 1 1 d .
C15 C 0.61320(19) 0.11928(17) 0.08786(10) 0.0406(4) Uani 1 1 d .
C12 C 0.48095(19) 0.31946(17) 0.18620(10) 0.0398(4) Uani 1 1 d .
C14 C 0.6228(2) 0.26785(18) 0.05403(10) 0.0464(4) Uani 1 1 d .
H14 H 0.6732 0.3004 -0.0019 0.056 Uiso 1 1 calc R
O3 O 0.41675(17) 0.42200(13) 0.23026(9) 0.0583(3) Uani 1 1 d .
C13 C 0.5584(2) 0.36624(18) 0.10255(11) 0.0473(4) Uani 1 1 d .
H13 H 0.5664 0.4653 0.0795 0.057 Uiso 1 1 calc R

loop_
_atom_site_aniso_label
_atom_site_aniso_U_11
_atom_site_aniso_U_22
_atom_site_aniso_U_33
_atom_site_aniso_U_23
_atom_site_aniso_U_13
_atom_site_aniso_U_12
C18 0.0366(7) 0.0263(7) 0.0262(7) -0.0051(5) 0.0059(6) -0.0013(5)
C23 0.0341(7) 0.0343(7) 0.0250(7) -0.0046(6) 0.0014(6) -0.0006(6)
O8 0.0383(6) 0.0742(8) 0.0302(6) -0.0069(6) 0.0107(5) -0.0049(5)
O5 0.0492(6) 0.0659(7) 0.0231(5) -0.0041(5) 0.0059(5) -0.0048(5)
C21 0.0492(8) 0.0391(8) 0.0220(7) -0.0047(6) 0.0070(6) -0.0019(6)
C24 0.0445(8) 0.0345(8) 0.0278(8) -0.0052(6) 0.0079(7) -0.0035(6)
C20 0.0432(8) 0.0421(8) 0.0292(8) -0.0049(6) -0.0050(6) 0.0002(6)
O6 0.0442(6) 0.0960(10) 0.0348(6) -0.0064(6) 0.0152(5) 0.0010(6)
C22 0.0377(7) 0.0336(7) 0.0265(7) -0.0051(6) 0.0078(6) -0.0015(6)
O7 0.0337(6) 0.0858(9) 0.0416(7) -0.0110(6) 0.0046(5) -0.0025(5)
C19 0.0347(7) 0.0346(8) 0.0328(8) -0.0069(6) 0.0039(6) -0.0005(6)
C3 0.0377(7) 0.0391(8) 0.0225(7) -0.0081(6) 0.0061(6) -0.0041(6)
C8 0.0312(7) 0.0400(8) 0.0232(7) -0.0065(6) 0.0036(5) -0.0011(6)
N2 0.0378(7) 0.0581(9) 0.0219(6) -0.0068(6) 0.0051(5) -0.0014(6)
N1 0.0595(8) 0.0497(8) 0.0290(7) -0.0077(6) 0.0131(6) -0.0069(6)
C7 0.0570(9) 0.0374(8) 0.0301(8) -0.0065(7) 0.0114(7) 0.0015(7)
C9 0.0509(9) 0.0405(8) 0.0328(8) -0.0113(7) 0.0123(7) -0.0080(7)
C4 0.0671(10) 0.0361(8) 0.0331(9) -0.0067(7) 0.0174(7) -0.0023(7)
C10 0.0492(9) 0.0522(10) 0.0336(8) -0.0186(7) 0.0106(7) -0.0061(7)
C6 0.0539(9) 0.0455(9) 0.0310(8) -0.0004(7) 0.0099(7) -0.0002(7)
C5 0.0671(11) 0.0444(9) 0.0360(9) -0.0128(7) 0.0184(8) 0.0009(8)
C1 0.1194(17) 0.0402(10) 0.0368(10) -0.0032(8) 0.0297(10) -0.0071(10)
C2 0.1149(15) 0.0356(9) 0.0380(10) -0.0096(7) 0.0310(10) 0.0004(9)
C11 0.0307(7) 0.0440(8) 0.0274(7) -0.0052(6) 0.0017(6) -0.0020(6)
O2 0.0693(7) 0.0558(7) 0.0380(7) -0.0156(6) 0.0168(6) -0.0065(6)
C16 0.0396(8) 0.0419(8) 0.0312(8) -0.0045(7) 0.0048(6) -0.0004(6)
O1 0.0787(8) 0.0475(7) 0.0335(6) -0.0017(5) 0.0192(6) -0.0031(6)
O4 0.0709(8) 0.0620(9) 0.0416(7) -0.0156(6) 0.0209(6) 0.0056(6)
C17 0.0391(8) 0.0493(9) 0.0306(8) -0.0077(7) 0.0031(6) -0.0046(7)
C15 0.0363(8) 0.0531(10) 0.0314(8) -0.0092(7) 0.0053(6) 0.0017(7)
C12 0.0388(8) 0.0433(9) 0.0376(9) -0.0096(7) 0.0024(6) -0.0029(6)
C14 0.0437(9) 0.0594(10) 0.0305(8) 0.0011(8) 0.0076(7) -0.0033(7)
O3 0.0761(8) 0.0445(7) 0.0558(8) -0.0163(6) 0.0136(6) -0.0073(6)
C13 0.0504(9) 0.0444(9) 0.0415(9) 0.0037(8) 0.0038(7) -0.0061(7)

loop_
_atom_type_symbol
_atom_type_description
_atom_type_scat_dispersion_real
_atom_type_scat_dispersion_imag
_atom_type_scat_source
C C 0.0033 0.0016 'International Tables Vol C Tables 4.2.6.8 and 6.1.1.4'
H H 0 0 'International Tables Vol C Tables 4.2.6.8 and 6.1.1.4'
N N 0.0061 0.0033 'International Tables Vol C Tables 4.2.6.8 and 6.1.1.4'
O O 0.0106 0.006 'International Tables Vol C Tables 4.2.6.8 and 6.1.1.4'

loop_
_geom_angle_atom_site_label_1
_geom_angle_atom_site_label_2
_geom_angle_atom_site_label_3
_geom_angle
C23 C18 C19 119.02(12)
C23 C18 C24 120.57(12)
C19 C18 C24 120.39(12)
C22 C23 C18 121.00(13)
C22 C23 H23 119.5
C18 C23 H23 119.5
C22 O8 H5O 111.2(13)
C20 C21 C22 120.51(13)
C20 C21 H21 119.7
C22 C21 H21 119.7
O6 C24 O5 123.55(13)
O6 C24 C18 118.19(13)
O5 C24 C18 118.26(12)
C21 C20 C19 120.28(14)
C21 C20 H20 119.9
C19 C20 H20 119.9
O8 C22 C23 122.96(13)
O8 C22 C21 117.58(12)
C23 C22 C21 119.44(12)
C19 O7 H4O 104.5(12)
O7 C19 C20 119.03(13)
O7 C19 C18 121.22(13)
C20 C19 C18 119.74(12)
C2 C3 C4 116.59(13)
C2 C3 C8 121.32(14)
C4 C3 C8 122.09(13)
C9 C8 C7 117.09(12)
C9 C8 C3 121.34(13)
C7 C8 C3 121.56(13)
C6 N2 C10 121.11(13)
C6 N2 H1N 121.2(10)
C10 N2 H1N 117.7(10)
C1 N1 C5 117.21(13)
C6 C7 C8 120.10(15)
C6 C7 H7 120
C8 C7 H7 120
C10 C9 C8 120.67(14)
C10 C9 H9 119.7
C8 C9 H9 119.7
C3 C4 C5 120.00(14)
C3 C4 H4 120
C5 C4 H4 120
N2 C10 C9 120.15(15)
N2 C10 H10 119.9
C9 C10 H10 119.9
N2 C6 C7 120.86(14)
N2 C6 H6 119.6
C7 C6 H6 119.6
N1 C5 C4 122.90(15)
N1 C5 H5 118.5
C4 C5 H5 118.5
N1 C1 C2 123.36(16)
N1 C1 H1 118.3
C2 C1 H1 118.3
C3 C2 C1 119.93(16)
C3 C2 H2 120
C1 C2 H2 120
C16 C11 C12 119.35(13)
C16 C11 C17 121.36(14)
C12 C11 C17 119.29(14)
C15 C16 C11 120.80(14)
C15 C16 H16 119.6
C11 C16 H16 119.6
C17 O1 H3O 111.2(14)
C15 O4 H2O 115.2(13)
O2 C17 O1 122.88(13)
O2 C17 C11 121.80(14)
O1 C17 C11 115.32(14)
O4 C15 C16 123.42(15)
O4 C15 C14 116.93(13)
C16 C15 C14 119.62(15)
O3 C12 C13 117.88(14)
O3 C12 C11 122.87(13)
C13 C12 C11 119.25(15)
C13 C14 C15 120.33(14)
C13 C14 H14 119.8
C15 C14 H14 119.8
C12 O3 H1O 101.6(15)
C14 C13 C12 120.65(15)
C14 C13 H13 119.7
C12 C13 H13 119.7

loop_
_geom_bond_atom_site_label_1
_geom_bond_atom_site_label_2
_geom_bond_distance
C18 C23 1.3923(17)
C18 C19 1.395(2)
C18 C24 1.5002(19)
C23 C22 1.3801(18)
C23 H23 0.93
O8 C22 1.3664(16)
O8 H5O 0.87(2)
O5 C24 1.2648(18)
C21 C20 1.3761(19)
C21 C22 1.384(2)
C21 H21 0.93
C24 O6 1.2491(16)
C20 C19 1.391(2)
C20 H20 0.93
O7 C19 1.3681(16)
O7 H4O 1.00(2)
C3 C2 1.372(2)
C3 C4 1.374(2)
C3 C8 1.4904(18)
C8 C9 1.382(2)
C8 C7 1.3868(19)
N2 C6 1.327(2)
N2 C10 1.3269(19)
N2 H1N 1.03(2)
N1 C1 1.317(2)
N1 C5 1.3232(19)
C7 C6 1.370(2)
C7 H7 0.93
C9 C10 1.375(2)
C9 H9 0.93
C4 C5 1.380(2)
C4 H4 0.93
C10 H10 0.93
C6 H6 0.93
C5 H5 0.93
C1 C2 1.377(2)
C1 H1 0.93
C2 H2 0.93
C11 C16 1.387(2)
C11 C12 1.401(2)
C11 C17 1.479(2)
O2 C17 1.2297(18)
C16 C15 1.3790(19)
C16 H16 0.93
O1 C17 1.3017(18)
O1 H3O 1.04(3)
O4 C15 1.3648(19)
O4 H2O 0.93(2)
C15 C14 1.391(2)
C12 O3 1.3512(19)
C12 C13 1.395(2)
C14 C13 1.367(2)
C14 H14 0.93
O3 H1O 0.95(3)
C13 H13 0.93
